data_7016980
loop_
_publ_author_name
'Ioffe, Ilya N.'
'Mazaleva, Olga N.'
'Chen, Chuanbao'
'Yang, Shangfeng'
'Kemnitz, Erhard'
'Troyanov, Sergey I.'

_publ_section_title
;
 C(76) fullerene chlorides and cage transformations. Structural and
 theoretical study.
;
_journal_issue 41
_journal_name_full 'Dalton transactions (Cambridge, England : 2003)'
_journal_page_first 11005
_journal_page_last 11011
_journal_paper_doi 10.1039/c1dt10256g
_journal_volume 40
_journal_year 2011
_chemical_formula_sum 'C76 Cl33.84'
_chemical_formula_weight 2112.30
_chemical_name_systematic
;
?
;
_space_group_IT_number 14
_symmetry_cell_setting monoclinic
_symmetry_space_group_name_Hall '-P 2yn'
_symmetry_space_group_name_H-M 'P 1 21/n 1'
_atom_sites_solution_hydrogens none
_atom_sites_solution_primary direct
_atom_sites_solution_secondary difmap
_audit_creation_method SHELXL-97
_cell_angle_alpha 90.00
_cell_angle_beta 91.065(2)
_cell_angle_gamma 90.00
_cell_formula_units_Z 4
_cell_length_a 13.7770(5)
_cell_length_b 19.5282(8)
_cell_length_c 24.8550(10)
_cell_measurement_reflns_used 26000
_cell_measurement_temperature 100(2)
_cell_measurement_theta_max 34
_cell_measurement_theta_min 5
_cell_volume 6685.8(5)
_computing_cell_refinement XDS
_computing_data_collection XDS
_computing_data_reduction XDS
_computing_structure_refinement 'SHELXL-97 (Sheldrick, 1997)'
_computing_structure_solution 'SHELXS-97 (Sheldrick, 1990)'
_diffrn_ambient_temperature 100(2)
_diffrn_measured_fraction_theta_full 0.966
_diffrn_measured_fraction_theta_max 0.864
_diffrn_measurement_device_type MAR225
_diffrn_measurement_method CCD
_diffrn_radiation_monochromator Cu(113)
_diffrn_radiation_source 'BL14.2, PSF, BESSY, Berlin, Germany'
_diffrn_radiation_type synchrotron
_diffrn_radiation_wavelength 0.90500
_diffrn_reflns_av_R_equivalents 0.0683
_diffrn_reflns_av_sigmaI/netI 0.0507
_diffrn_reflns_limit_h_max 18
_diffrn_reflns_limit_h_min -18
_diffrn_reflns_limit_k_max 26
_diffrn_reflns_limit_k_min -26
_diffrn_reflns_limit_l_max 32
_diffrn_reflns_limit_l_min -32
_diffrn_reflns_number 93349
_diffrn_reflns_theta_full 32.60
_diffrn_reflns_theta_max 38.09
_diffrn_reflns_theta_min 2.30
_exptl_absorpt_coefficient_mu 1.425
_exptl_absorpt_correction_type none
_exptl_crystal_colour yellow
_exptl_crystal_density_diffrn 2.099
_exptl_crystal_density_method 'not measured'
_exptl_crystal_description block
_exptl_crystal_F_000 4125
_exptl_crystal_size_max 0.04
_exptl_crystal_size_mid 0.02
_exptl_crystal_size_min 0.02
_refine_diff_density_max 1.016
_refine_diff_density_min -1.113
_refine_diff_density_rms 0.154
_refine_ls_extinction_method none
_refine_ls_goodness_of_fit_ref 1.003
_refine_ls_matrix_type full
_refine_ls_number_parameters 1066
_refine_ls_number_reflns 15334
_refine_ls_number_restraints 18
_refine_ls_restrained_S_all 1.003
_refine_ls_R_factor_all 0.0865
_refine_ls_R_factor_gt 0.0794
_refine_ls_shift/su_max 0.005
_refine_ls_shift/su_mean 0.001
_refine_ls_structure_factor_coef Fsqd
_refine_ls_weighting_details 'calc w=1/[\s^2^(Fo^2^)+(0.0650P)^2^+70.0000P] where P=(Fo^2^+2Fc^2^)/3'
_refine_ls_weighting_scheme calc
_refine_ls_wR_factor_gt 0.1918
_refine_ls_wR_factor_ref 0.1962
_reflns_number_gt 13721
_reflns_number_total 15334
_reflns_threshold_expression >2sigma(I)
_cod_data_source_file c1dt10256g.txt
_cod_data_source_block viiicorr
_cod_depositor_comments
;
The following automatic conversions were performed:

'_symmetry_cell_setting' value 'Monoclinic' changed to 'monoclinic'
according to /home/saulius/struct/CIF-dictionaries/cif_core.dic
dictionary named 'cif_core.dic' version 2.4.1 from 2010-06-29.

Automatic conversion script
Id: cif_fix_values 1715 2011-07-08 13:25:40Z adriana 
;
_cod_original_sg_symbol_H-M P2(1)/n
_cod_database_code 7016980

loop_
_symmetry_equiv_pos_as_xyz
'x, y, z'
'-x+1/2, y+1/2, -z+1/2'
'-x, -y, -z'
'x-1/2, -y-1/2, z-1/2'

loop_
_atom_site_label
_atom_site_type_symbol
_atom_site_fract_x
_atom_site_fract_y
_atom_site_fract_z
_atom_site_U_iso_or_equiv
_atom_site_adp_type
_atom_site_occupancy
_atom_site_symmetry_multiplicity
_atom_site_calc_flag
_atom_site_refinement_flags
Cl1 Cl 0.80694(10) 0.04364(6) 0.12380(5) 0.0269(3) Uani 1 1 d .
Cl2 Cl 0.77913(10) 0.11685(6) 0.22983(5) 0.0280(3) Uani 1 1 d .
Cl3 Cl 0.57882(10) 0.04865(6) 0.19778(5) 0.0303(3) Uani 1 1 d .
Cl4 Cl 0.34871(10) 0.03539(6) -0.02555(5) 0.0286(3) Uani 1 1 d .
Cl5 Cl 0.37406(10) 0.10070(6) -0.13478(5) 0.0275(3) Uani 1 1 d .
Cl6 Cl 0.57672(11) 0.03541(6) -0.09961(6) 0.0316(3) Uani 1 1 d .
Cl7 Cl 0.5838(2) 0.13451(11) -0.19133(7) 0.0538(8) Uani 0.739(5) 1 d P
Cl8 Cl 0.7587(2) 0.18648(16) -0.18260(10) 0.0611(9) Uani 0.739(5) 1 d P
Cl9 Cl 0.82187(12) 0.09615(9) -0.09647(7) 0.0447(4) Uani 1 1 d .
Cl10 Cl 0.94872(10) 0.22798(8) -0.08714(6) 0.0340(3) Uani 1 1 d .
Cl11 Cl 0.94521(9) 0.11830(7) 0.01692(6) 0.0307(3) Uani 1 1 d .
Cl12 Cl 0.96511(10) 0.15669(7) 0.13495(6) 0.0317(3) Uani 1 1 d .
Cl1A Cl 0.5821(4) 0.1519(3) 0.2837(3) 0.0221(13) Uani 0.370(2) 1 d P
Cl1B Cl 0.5457(4) 0.1605(3) 0.2850(3) 0.0221(12) Uani 0.370(2) 1 d P
Cl14 Cl 0.3955(3) 0.20515(18) 0.27287(11) 0.0721(11) Uani 0.739(5) 1 d P
Cl15 Cl 0.33353(11) 0.10728(8) 0.19261(7) 0.0399(4) Uani 1 1 d .
Cl16 Cl 0.20311(10) 0.23619(8) 0.17567(6) 0.0288(4) Uani 0.920(6) 1 d P
Cl17 Cl 0.20982(9) 0.11723(7) 0.07819(6) 0.0293(3) Uani 1 1 d .
Cl18 Cl 0.18861(9) 0.14474(6) -0.04189(6) 0.0283(3) Uani 1 1 d .
Cl19 Cl 0.49617(10) 0.29149(7) -0.21561(5) 0.0283(3) Uani 1 1 d .
Cl20 Cl 0.68748(11) 0.36586(8) -0.19474(5) 0.0333(3) Uani 1 1 d .
Cl21 Cl 0.87474(13) 0.40323(10) -0.10854(7) 0.0480(4) Uani 1 1 d .
Cl22 Cl 0.94434(10) 0.42488(7) 0.00282(7) 0.0349(3) Uani 1 1 d .
Cl23 Cl 1.00713(9) 0.31755(7) 0.10391(6) 0.0327(3) Uani 1 1 d .
Cl24 Cl 0.89696(10) 0.44892(6) 0.13454(6) 0.0308(3) Uani 1 1 d .
Cl25 Cl 0.87877(10) 0.34367(7) 0.22673(5) 0.0292(3) Uani 1 1 d .
Cl26 Cl 0.71457(10) 0.44621(6) 0.23998(5) 0.0279(3) Uani 1 1 d .
Cl27 Cl 0.65404(11) 0.31548(7) 0.30066(5) 0.0302(3) Uani 1 1 d .
Cl28 Cl 0.46129(12) 0.38596(8) 0.27542(5) 0.0359(3) Uani 1 1 d .
Cl29 Cl 0.27552(16) 0.41457(12) 0.18747(8) 0.0463(6) Uani 0.815(4) 1 d P
Cl30 Cl 0.20430(9) 0.42532(7) 0.07600(6) 0.0325(3) Uani 1 1 d .
Cl31 Cl 0.14284(9) 0.30715(7) -0.01898(6) 0.0286(3) Uani 1 1 d .
Cl32 Cl 0.24761(9) 0.43502(6) -0.05814(5) 0.0240(3) Uani 1 1 d .
Cl33 Cl 0.27134(9) 0.32238(6) -0.14305(5) 0.0257(3) Uani 1 1 d .
Cl34 Cl 0.43198(10) 0.42637(6) -0.16319(5) 0.0246(3) Uani 1 1 d .
Cl35 Cl 0.225(2) 0.3006(18) 0.2029(16) 0.079(11) Uani 0.080(6) 1 d P
Cl36 Cl 0.2327(8) 0.4663(5) 0.2295(4) 0.054(3) Uani 0.185(4) 1 d P
Cl37 Cl 0.0962(9) 0.4719(11) 0.2097(5) 0.089(5) Uani 0.185(4) 1 d P
Cl38 Cl 0.8859(18) -0.0367(11) -0.1875(9) 0.101(6) Uani 0.185(4) 1 d P
Cl39 Cl 0.3813(16) 0.4893(9) 0.1718(7) 0.098(5) Uani 0.185(4) 1 d PU
Cl40 Cl 0.938(2) -0.0135(10) -0.1433(12) 0.129(8) Uani 0.185(4) 1 d P
Cl41 Cl 0.926(2) -0.0542(17) -0.2132(13) 0.099(8) Uani 0.129(3) 1 d PU
C1 C 0.6006(3) 0.1302(2) 0.07278(18) 0.0162(8) Uani 1 1 d .
C2 C 0.5535(3) 0.1277(2) 0.02128(18) 0.0163(8) Uani 1 1 d .
C3 C 0.6062(4) 0.1333(2) -0.02758(18) 0.0179(9) Uani 1 1 d .
C4 C 0.7035(4) 0.1492(2) -0.02452(19) 0.0190(9) Uani 1 1 d .
C5 C 0.7504(3) 0.1478(2) 0.02658(19) 0.0188(9) Uani 1 1 d .
C6 C 0.7019(3) 0.1342(2) 0.07271(19) 0.0169(9) Uani 1 1 d .
C7 C 0.7666(3) 0.1313(2) 0.1209(2) 0.0190(9) Uani 1 1 d .
C8 C 0.7126(4) 0.1507(2) 0.17286(18) 0.0198(9) Uani 1 1 d .
C9 C 0.6007(4) 0.1339(2) 0.17548(18) 0.0193(9) Uani 1 1 d .
C10 C 0.5486(4) 0.1393(2) 0.12095(18) 0.0169(9) Uani 1 1 d .
C11 C 0.4504(3) 0.1546(2) 0.11716(18) 0.0176(9) Uani 1 1 d .
C12 C 0.4033(3) 0.1483(2) 0.06648(19) 0.0171(9) Uani 1 1 d .
C13 C 0.4519(3) 0.1309(2) 0.02135(19) 0.0179(9) Uani 1 1 d .
C14 C 0.3880(4) 0.1235(2) -0.02642(19) 0.0186(9) Uani 1 1 d .
C15 C 0.4409(4) 0.1381(2) -0.07950(19) 0.0186(9) Uani 1 1 d .
C16 C 0.5536(4) 0.1222(2) -0.08137(19) 0.0197(9) Uani 1 1 d .
C17 C 0.5931(4) 0.1750(3) -0.1242(2) 0.0286(11) Uani 1 1 d .
C18 C 0.6953(4) 0.2021(3) -0.1164(2) 0.0319(12) Uani 1 1 d .
C19 C 0.7621(4) 0.1710(3) -0.0719(2) 0.0249(10) Uani 1 1 d .
C20 C 0.8330(4) 0.2328(3) -0.0534(2) 0.0235(10) Uani 1 1 d .
C21 C 0.8539(3) 0.2420(3) 0.0071(2) 0.0202(9) Uani 1 1 d .
C22 C 0.8514(4) 0.1750(2) 0.0390(2) 0.0215(9) Uani 1 1 d .
C23 C 0.8523(4) 0.1802(2) 0.1027(2) 0.0221(10) Uani 1 1 d .
C24 C 0.8350(3) 0.2525(2) 0.1193(2) 0.0187(9) Uani 1 1 d .
C25 C 0.7781(4) 0.2702(2) 0.15952(19) 0.0197(9) Uani 1 1 d .
C26 C 0.7105(4) 0.2255(2) 0.18281(18) 0.0204(9) Uani 1 1 d .
C27 C 0.6325(4) 0.2468(2) 0.21016(18) 0.0205(9) Uani 1 1 d .
C28 C 0.5599(4) 0.1902(3) 0.2156(2) 0.0282(11) Uani 1 1 d .
C29 C 0.4574(4) 0.2158(3) 0.2053(2) 0.0303(12) Uani 1 1 d .
C30 C 0.3910(4) 0.1800(3) 0.16320(19) 0.0226(10) Uani 1 1 d .
C31 C 0.3194(4) 0.2390(3) 0.1417(2) 0.0235(10) Uani 1 1 d .
C32 C 0.2986(3) 0.2430(3) 0.08036(19) 0.0196(9) Uani 1 1 d .
C33 C 0.3021(3) 0.1726(2) 0.05279(19) 0.0195(9) Uani 1 1 d .
C34 C 0.3005(4) 0.1726(2) -0.0110(2) 0.0203(9) Uani 1 1 d .
C35 C 0.3171(3) 0.2432(2) -0.03118(18) 0.0172(9) Uani 1 1 d .
C36 C 0.3744(3) 0.2579(2) -0.07221(19) 0.0184(9) Uani 1 1 d .
C37 C 0.4425(4) 0.2125(2) -0.09331(18) 0.0188(9) Uani 1 1 d .
C38 C 0.5202(4) 0.2314(2) -0.12167(18) 0.0186(9) Uani 1 1 d .
C39 C 0.5285(4) 0.3012(2) -0.14614(17) 0.0190(9) Uani 1 1 d .
C40 C 0.6363(4) 0.3284(3) -0.13605(18) 0.0208(9) Uani 1 1 d .
C41 C 0.7045(4) 0.2754(3) -0.1118(2) 0.0236(10) Uani 1 1 d .
C42 C 0.7802(4) 0.2929(3) -0.0766(2) 0.0264(10) Uani 1 1 d .
C43 C 0.7963(4) 0.3627(3) -0.0582(2) 0.0260(10) Uani 1 1 d .
C44 C 0.8387(4) 0.3708(2) 0.0008(2) 0.0214(9) Uani 1 1 d .
C45 C 0.8598(3) 0.3042(3) 0.0304(2) 0.0216(9) Uani 1 1 d .
C46 C 0.8772(4) 0.3129(2) 0.0915(2) 0.0227(10) Uani 1 1 d .
C47 C 0.8224(3) 0.3758(2) 0.1211(2) 0.0197(9) Uani 1 1 d .
C48 C 0.7852(4) 0.3437(2) 0.17503(19) 0.0207(9) Uani 1 1 d .
C49 C 0.6894(4) 0.3717(2) 0.19901(18) 0.0191(9) Uani 1 1 d U
C50 C 0.6213(4) 0.3182(3) 0.23082(19) 0.0222(10) Uani 1 1 d .
C51 C 0.5134(4) 0.3431(2) 0.21902(19) 0.0219(10) Uani 1 1 d .
C52 C 0.4460(4) 0.2880(3) 0.19793(19) 0.0221(9) Uani 1 1 d .
C53 C 0.3701(4) 0.3021(3) 0.1620(2) 0.0253(10) Uani 1 1 d .
C54 C 0.3543(4) 0.3689(3) 0.1387(2) 0.0258(10) Uani 1 1 d .
C55 C 0.3111(4) 0.3719(2) 0.0798(2) 0.0205(9) Uani 1 1 d .
C56 C 0.2912(3) 0.3028(2) 0.05413(19) 0.0190(9) Uani 1 1 d .
C57 C 0.2732(4) 0.3051(2) -0.0068(2) 0.0208(9) Uani 1 1 d .
C58 C 0.3267(3) 0.3657(2) -0.04007(18) 0.0164(8) Uani 1 1 d .
C59 C 0.3650(3) 0.3293(2) -0.09181(18) 0.0176(9) Uani 1 1 d .
C60 C 0.4602(4) 0.3567(2) -0.11731(18) 0.0183(9) Uani 1 1 d .
C61 C 0.5285(3) 0.3870(2) -0.07702(17) 0.0161(8) Uani 1 1 d .
C62 C 0.6229(4) 0.3798(2) -0.09204(18) 0.0185(9) Uani 1 1 d .
C63 C 0.6996(3) 0.3966(2) -0.05742(19) 0.0180(9) Uani 1 1 d .
C64 C 0.6776(3) 0.4179(2) -0.00576(19) 0.0168(8) Uani 1 1 d .
C65 C 0.7551(3) 0.4035(2) 0.03066(19) 0.0175(9) Uani 1 1 d .
C66 C 0.7408(3) 0.4007(2) 0.08500(19) 0.0182(9) Uani 1 1 d .
C67 C 0.6462(3) 0.4144(2) 0.10423(18) 0.0155(8) Uani 1 1 d .
C68 C 0.6195(4) 0.3971(2) 0.15678(18) 0.0189(9) Uani 1 1 d .
C69 C 0.5259(4) 0.3908(2) 0.17278(18) 0.0189(9) Uani 1 1 d .
C70 C 0.4492(4) 0.4046(2) 0.13676(19) 0.0195(9) Uani 1 1 d .
C71 C 0.4708(3) 0.4217(2) 0.08412(18) 0.0157(8) Uani 1 1 d .
C72 C 0.3925(3) 0.4033(2) 0.04867(18) 0.0165(8) Uani 1 1 d .
C73 C 0.4073(3) 0.3954(2) -0.00555(18) 0.0151(8) Uani 1 1 d .
C74 C 0.5024(3) 0.4086(2) -0.02542(17) 0.0138(8) Uani 1 1 d .
C75 C 0.5818(3) 0.4253(2) 0.01114(18) 0.0162(8) Uani 1 1 d .
C76 C 0.5665(3) 0.4278(2) 0.06709(17) 0.0150(8) Uani 1 1 d .

loop_
_atom_site_aniso_label
_atom_site_aniso_U_11
_atom_site_aniso_U_22
_atom_site_aniso_U_33
_atom_site_aniso_U_23
_atom_site_aniso_U_13
_atom_site_aniso_U_12
Cl1 0.0346(6) 0.0108(5) 0.0345(6) 0.0000(4) -0.0200(5) 0.0039(4)
Cl2 0.0434(7) 0.0185(5) 0.0213(6) 0.0038(4) -0.0252(5) -0.0008(5)
Cl3 0.0422(7) 0.0166(5) 0.0312(6) 0.0117(5) -0.0202(6) -0.0074(5)
Cl4 0.0436(7) 0.0106(5) 0.0308(6) -0.0003(4) -0.0224(5) -0.0059(5)
Cl5 0.0419(7) 0.0187(5) 0.0208(5) -0.0073(4) -0.0247(5) 0.0014(5)
Cl6 0.0440(7) 0.0174(5) 0.0324(7) -0.0156(5) -0.0228(6) 0.0107(5)
Cl7 0.119(2) 0.0306(10) 0.0110(8) -0.0097(7) -0.0146(10) 0.0390(12)
Cl8 0.086(2) 0.0656(17) 0.0320(11) -0.0007(11) 0.0111(12) 0.0361(15)
Cl9 0.0367(8) 0.0415(8) 0.0559(10) -0.0268(7) -0.0019(7) 0.0116(6)
Cl10 0.0262(6) 0.0406(8) 0.0351(7) -0.0028(6) 0.0008(5) 0.0052(5)
Cl11 0.0255(6) 0.0276(6) 0.0386(7) -0.0024(5) -0.0080(5) 0.0105(5)
Cl12 0.0281(6) 0.0243(6) 0.0418(7) -0.0020(5) -0.0216(6) 0.0036(5)
Cl1A 0.037(3) 0.019(2) 0.0094(18) 0.0059(15) -0.013(2) -0.011(2)
Cl1B 0.042(3) 0.019(2) 0.0056(15) 0.0049(12) -0.004(2) -0.002(2)
Cl14 0.108(3) 0.0727(19) 0.0360(13) -0.0018(12) 0.0129(14) -0.0411(18)
Cl15 0.0357(7) 0.0390(8) 0.0449(8) 0.0222(7) -0.0019(6) -0.0084(6)
Cl16 0.0248(7) 0.0351(8) 0.0265(7) 0.0048(5) 0.0004(5) -0.0020(5)
Cl17 0.0273(6) 0.0282(6) 0.0322(7) 0.0043(5) -0.0081(5) -0.0113(5)
Cl18 0.0266(6) 0.0239(6) 0.0337(7) 0.0009(5) -0.0189(5) -0.0066(5)
Cl19 0.0453(7) 0.0275(6) 0.0115(5) -0.0012(4) -0.0125(5) 0.0041(5)
Cl20 0.0404(7) 0.0424(8) 0.0172(5) 0.0067(5) 0.0024(5) 0.0003(6)
Cl21 0.0444(9) 0.0545(10) 0.0455(9) 0.0104(8) 0.0068(7) 0.0014(7)
Cl22 0.0231(6) 0.0273(6) 0.0542(9) 0.0053(6) -0.0022(6) -0.0074(5)
Cl23 0.0230(6) 0.0316(7) 0.0429(8) 0.0016(6) -0.0124(5) -0.0020(5)
Cl24 0.0337(7) 0.0203(6) 0.0376(7) 0.0008(5) -0.0189(5) -0.0105(5)
Cl25 0.0362(7) 0.0243(6) 0.0262(6) -0.0014(5) -0.0232(5) -0.0020(5)
Cl26 0.0443(7) 0.0175(5) 0.0213(6) -0.0089(4) -0.0168(5) -0.0042(5)
Cl27 0.0502(8) 0.0263(6) 0.0135(5) -0.0006(4) -0.0165(5) -0.0038(5)
Cl28 0.0482(8) 0.0415(8) 0.0180(6) -0.0089(5) -0.0014(5) 0.0028(6)
Cl29 0.0447(11) 0.0565(13) 0.0378(10) -0.0102(9) 0.0038(8) 0.0049(9)
Cl30 0.0232(6) 0.0249(6) 0.0494(8) -0.0051(6) -0.0022(5) 0.0047(5)
Cl31 0.0217(6) 0.0276(6) 0.0361(7) -0.0004(5) -0.0102(5) 0.0006(4)
Cl32 0.0267(6) 0.0160(5) 0.0289(6) -0.0003(4) -0.0154(5) 0.0061(4)
Cl33 0.0334(6) 0.0232(6) 0.0196(5) 0.0002(4) -0.0197(5) 0.0007(5)
Cl34 0.0383(7) 0.0183(5) 0.0166(5) 0.0050(4) -0.0116(5) 0.0033(5)
Cl35 0.064(18) 0.07(2) 0.10(3) 0.009(17) 0.033(17) 0.004(14)
Cl36 0.061(6) 0.047(5) 0.055(6) 0.003(4) -0.016(5) -0.007(4)
Cl37 0.049(6) 0.165(17) 0.054(7) 0.005(8) -0.011(5) 0.004(8)
Cl38 0.132(17) 0.091(13) 0.080(12) 0.016(10) -0.013(12) -0.019(12)
Cl39 0.130(13) 0.079(9) 0.086(10) -0.008(8) -0.009(9) 0.016(9)
Cl40 0.17(2) 0.063(10) 0.16(2) -0.001(12) 0.009(18) 0.018(12)
Cl41 0.104(15) 0.109(16) 0.084(14) 0.006(12) 0.007(12) 0.017(13)
C1 0.023(2) 0.0103(18) 0.015(2) 0.0003(15) -0.0110(17) -0.0004(16)
C2 0.024(2) 0.0095(18) 0.015(2) -0.0025(15) -0.0112(17) -0.0001(16)
C3 0.030(2) 0.0088(18) 0.014(2) -0.0045(15) -0.0157(18) 0.0064(16)
C4 0.024(2) 0.014(2) 0.018(2) -0.0029(16) -0.0076(18) 0.0047(17)
C5 0.022(2) 0.0114(19) 0.022(2) -0.0039(16) -0.0108(18) 0.0041(16)
C6 0.022(2) 0.0100(18) 0.018(2) -0.0018(16) -0.0141(17) 0.0023(16)
C7 0.023(2) 0.0107(19) 0.023(2) -0.0007(16) -0.0177(18) 0.0000(16)
C8 0.031(2) 0.014(2) 0.013(2) 0.0010(16) -0.0180(18) -0.0016(17)
C9 0.031(2) 0.013(2) 0.013(2) 0.0007(16) -0.0134(18) -0.0026(17)
C10 0.028(2) 0.0066(17) 0.015(2) -0.0009(15) -0.0138(18) -0.0015(16)
C11 0.023(2) 0.014(2) 0.015(2) 0.0025(16) -0.0057(17) -0.0037(16)
C12 0.021(2) 0.0107(18) 0.019(2) 0.0021(16) -0.0086(17) -0.0046(16)
C13 0.025(2) 0.0103(18) 0.018(2) -0.0005(16) -0.0154(18) -0.0013(16)
C14 0.027(2) 0.0078(18) 0.020(2) 0.0006(16) -0.0164(18) -0.0018(16)
C15 0.028(2) 0.0108(19) 0.016(2) -0.0062(16) -0.0166(18) 0.0002(17)
C16 0.031(2) 0.0116(19) 0.016(2) -0.0041(16) -0.0143(18) 0.0056(17)
C17 0.028(3) 0.026(3) 0.032(3) 0.005(2) -0.004(2) 0.008(2)
C18 0.032(3) 0.029(3) 0.035(3) 0.011(2) -0.010(2) 0.002(2)
C19 0.025(2) 0.026(2) 0.023(2) -0.0030(19) -0.0071(19) 0.0034(19)
C20 0.022(2) 0.022(2) 0.026(2) -0.0036(19) -0.0067(19) 0.0005(18)
C21 0.017(2) 0.020(2) 0.023(2) 0.0036(18) -0.0089(18) 0.0011(17)
C22 0.024(2) 0.015(2) 0.026(2) -0.0016(18) -0.0112(19) 0.0022(17)
C23 0.026(2) 0.013(2) 0.027(2) -0.0016(18) -0.0125(19) 0.0007(17)
C24 0.018(2) 0.015(2) 0.023(2) -0.0001(17) -0.0142(18) 0.0001(16)
C25 0.027(2) 0.012(2) 0.019(2) 0.0000(17) -0.0135(18) -0.0029(17)
C26 0.031(2) 0.016(2) 0.014(2) 0.0027(16) -0.0164(18) -0.0045(18)
C27 0.032(3) 0.018(2) 0.0110(19) 0.0029(16) -0.0143(18) -0.0051(18)
C28 0.033(3) 0.022(2) 0.029(3) -0.007(2) -0.009(2) -0.008(2)
C29 0.032(3) 0.027(3) 0.032(3) -0.012(2) -0.011(2) -0.003(2)
C30 0.026(2) 0.025(2) 0.016(2) -0.0001(18) -0.0067(18) -0.0041(19)
C31 0.025(2) 0.024(2) 0.021(2) 0.0020(19) -0.0074(19) 0.0019(19)
C32 0.018(2) 0.022(2) 0.019(2) -0.0028(18) -0.0050(17) -0.0023(17)
C33 0.022(2) 0.016(2) 0.020(2) 0.0017(17) -0.0083(18) -0.0038(17)
C34 0.026(2) 0.015(2) 0.020(2) 0.0006(17) -0.0121(18) -0.0027(17)
C35 0.021(2) 0.014(2) 0.016(2) -0.0005(16) -0.0147(17) -0.0001(16)
C36 0.025(2) 0.0117(19) 0.018(2) -0.0032(16) -0.0148(18) 0.0028(16)
C37 0.032(2) 0.0102(19) 0.014(2) -0.0008(16) -0.0132(18) 0.0039(17)
C38 0.031(2) 0.014(2) 0.0099(19) -0.0008(15) -0.0103(17) 0.0028(17)
C39 0.032(2) 0.016(2) 0.0088(19) -0.0018(16) -0.0096(17) 0.0013(18)
C40 0.028(2) 0.022(2) 0.012(2) -0.0002(17) -0.0042(18) 0.0048(19)
C41 0.028(2) 0.021(2) 0.022(2) 0.0005(19) -0.0019(19) 0.0057(19)
C42 0.032(3) 0.027(3) 0.019(2) -0.001(2) -0.005(2) 0.004(2)
C43 0.029(3) 0.023(2) 0.026(2) 0.001(2) -0.001(2) 0.005(2)
C44 0.020(2) 0.018(2) 0.027(2) 0.0016(18) -0.0047(19) -0.0027(17)
C45 0.013(2) 0.025(2) 0.027(2) 0.0003(19) -0.0055(18) -0.0020(17)
C46 0.025(2) 0.017(2) 0.026(2) 0.0010(18) -0.0073(19) 0.0019(18)
C47 0.022(2) 0.014(2) 0.023(2) 0.0001(17) -0.0151(18) -0.0016(16)
C48 0.026(2) 0.018(2) 0.017(2) -0.0008(17) -0.0166(18) -0.0026(17)
C49 0.029(2) 0.0144(19) 0.0131(19) -0.0038(16) -0.0146(17) -0.0042(17)
C50 0.032(3) 0.021(2) 0.013(2) 0.0010(17) -0.0139(19) 0.0006(19)
C51 0.033(3) 0.019(2) 0.013(2) -0.0015(17) -0.0100(19) -0.0011(19)
C52 0.030(3) 0.020(2) 0.016(2) 0.0000(17) -0.0045(19) -0.0029(19)
C53 0.036(3) 0.026(2) 0.014(2) -0.0003(18) -0.006(2) -0.002(2)
C54 0.030(3) 0.026(3) 0.022(2) 0.003(2) -0.005(2) -0.004(2)
C55 0.022(2) 0.018(2) 0.021(2) -0.0024(18) -0.0043(18) 0.0020(17)
C56 0.017(2) 0.019(2) 0.021(2) -0.0002(17) -0.0047(17) 0.0002(16)
C57 0.024(2) 0.016(2) 0.022(2) -0.0005(17) -0.0090(18) -0.0010(17)
C58 0.021(2) 0.0126(19) 0.015(2) 0.0011(16) -0.0111(17) 0.0013(16)
C59 0.025(2) 0.016(2) 0.0113(19) 0.0002(16) -0.0116(17) 0.0025(17)
C60 0.028(2) 0.015(2) 0.0111(19) 0.0026(16) -0.0093(17) 0.0023(17)
C61 0.027(2) 0.0107(18) 0.0102(18) 0.0042(15) -0.0086(17) 0.0003(16)
C62 0.029(2) 0.014(2) 0.0126(19) 0.0017(16) -0.0066(17) -0.0023(17)
C63 0.024(2) 0.0132(19) 0.017(2) 0.0041(16) -0.0071(17) -0.0015(16)
C64 0.023(2) 0.0089(18) 0.019(2) 0.0012(16) -0.0059(17) -0.0019(16)
C65 0.020(2) 0.0110(19) 0.021(2) 0.0017(16) -0.0105(17) -0.0041(16)
C66 0.023(2) 0.0080(18) 0.023(2) -0.0012(16) -0.0113(18) -0.0037(16)
C67 0.023(2) 0.0080(17) 0.0145(19) 0.0000(15) -0.0122(17) -0.0030(15)
C68 0.034(3) 0.0063(17) 0.016(2) -0.0039(15) -0.0132(19) 0.0010(17)
C69 0.035(3) 0.0075(18) 0.015(2) -0.0059(15) -0.0053(18) 0.0013(17)
C70 0.028(2) 0.0119(19) 0.019(2) -0.0012(16) -0.0080(18) 0.0002(17)
C71 0.024(2) 0.0077(17) 0.016(2) -0.0020(15) -0.0075(17) 0.0019(15)
C72 0.022(2) 0.0133(19) 0.014(2) -0.0013(16) -0.0104(17) 0.0040(16)
C73 0.021(2) 0.0080(18) 0.016(2) -0.0009(15) -0.0104(17) 0.0028(15)
C74 0.022(2) 0.0069(17) 0.0122(19) -0.0004(14) -0.0094(16) 0.0023(15)
C75 0.024(2) 0.0099(18) 0.015(2) 0.0002(15) -0.0093(17) -0.0002(16)
C76 0.024(2) 0.0085(18) 0.0118(19) -0.0003(15) -0.0106(16) 0.0010(15)

loop_
_atom_type_symbol
_atom_type_description
_atom_type_scat_dispersion_real
_atom_type_scat_dispersion_imag
_atom_type_scat_source
C C 0.0033 0.0016 'International Tables Vol C Tables 4.2.6.8 and 6.1.1.4'
Cl Cl 0.1484 0.1585 'International Tables Vol C Tables 4.2.6.8 and 6.1.1.4'

loop_
_geom_angle_atom_site_label_1
_geom_angle_atom_site_label_2
_geom_angle_atom_site_label_3
_geom_angle
Cl1B Cl1A C28 77.7(14)
Cl1A Cl1B C28 85.9(14)
Cl1A Cl1B Cl14 168.2(16)
C28 Cl1B Cl14 82.3(3)
C29 Cl14 Cl1B 74.7(3)
Cl35 Cl16 C31 90.7(11)
Cl36 Cl29 C54 164.9(5)
Cl36 Cl29 Cl39 87.0(6)
C54 Cl29 Cl39 78.4(5)
Cl36 Cl29 Cl35 112.4(9)
C54 Cl29 Cl35 80.3(8)
Cl39 Cl29 Cl35 152.8(9)
Cl16 Cl35 C53 88.9(15)
Cl16 Cl35 Cl29 143(2)
C53 Cl35 Cl29 69.5(9)
Cl29 Cl36 Cl37 104.0(8)
Cl41 Cl38 Cl40 111(3)
C70 Cl39 Cl29 81.1(7)
Cl38 Cl40 Cl41 26.7(14)
Cl38 Cl41 Cl40 42(2)
C6 C1 C10 121.0(4)
C6 C1 C2 116.0(4)
C10 C1 C2 122.3(4)
C13 C2 C1 115.8(4)
C13 C2 C3 121.4(4)
C1 C2 C3 122.1(4)
C4 C3 C2 118.6(4)
C4 C3 C16 121.8(4)
C2 C3 C16 119.6(4)
C3 C4 C5 118.2(5)
C3 C4 C19 123.9(4)
C5 C4 C19 117.9(4)
C6 C5 C4 122.5(4)
C6 C5 C22 111.0(4)
C4 C5 C22 125.3(5)
C5 C6 C1 121.1(4)
C5 C6 C7 113.0(4)
C1 C6 C7 125.6(4)
C6 C7 C8 112.0(4)
C6 C7 C23 100.6(4)
C8 C7 C23 117.4(4)
C6 C7 Cl1 104.5(3)
C8 C7 Cl1 110.6(3)
C23 C7 Cl1 110.6(3)
C26 C8 C7 113.0(4)
C26 C8 C9 100.2(4)
C7 C8 C9 117.9(4)
C26 C8 Cl2 104.0(3)
C7 C8 Cl2 108.7(3)
C9 C8 Cl2 112.0(3)
C10 C9 C8 113.1(4)
C10 C9 C28 110.0(4)
C8 C9 C28 103.8(4)
C10 C9 Cl3 105.2(3)
C8 C9 Cl3 112.2(3)
C28 C9 Cl3 112.7(4)
C11 C10 C1 118.5(4)
C11 C10 C9 121.2(4)
C1 C10 C9 120.3(4)
C10 C11 C12 118.2(4)
C10 C11 C30 124.3(4)
C12 C11 C30 117.4(4)
C13 C12 C11 122.2(4)
C13 C12 C33 111.1(4)
C11 C12 C33 125.6(4)
C12 C13 C2 121.3(4)
C12 C13 C14 113.2(4)
C2 C13 C14 125.3(5)
C13 C14 C15 112.7(4)
C13 C14 C34 101.0(4)
C15 C14 C34 117.7(4)
C13 C14 Cl4 105.0(3)
C15 C14 Cl4 109.5(3)
C34 C14 Cl4 110.0(3)
C37 C15 C14 112.7(4)
C37 C15 C16 99.5(4)
C14 C15 C16 117.8(4)
C37 C15 Cl5 103.3(3)
C14 C15 Cl5 109.6(3)
C16 C15 Cl5 112.7(3)
C3 C16 C15 113.4(4)
C3 C16 C17 109.4(4)
C15 C16 C17 103.9(4)
C3 C16 Cl6 105.9(3)
C15 C16 Cl6 111.9(3)
C17 C16 Cl6 112.5(4)
C38 C17 C18 111.2(5)
C38 C17 C16 102.2(4)
C18 C17 C16 118.1(4)
C38 C17 Cl7 108.6(4)
C18 C17 Cl7 108.3(4)
C16 C17 Cl7 108.0(4)
C41 C18 C17 116.0(5)
C41 C18 C19 106.4(5)
C17 C18 C19 119.5(5)
C41 C18 Cl8 100.8(4)
C17 C18 Cl8 105.9(4)
C19 C18 Cl8 106.1(4)
C4 C19 C18 110.5(4)
C4 C19 C20 108.5(4)
C18 C19 C20 105.0(4)
C4 C19 Cl9 107.1(4)
C18 C19 Cl9 110.4(4)
C20 C19 Cl9 115.3(4)
C42 C20 C21 111.6(4)
C42 C20 C19 100.9(4)
C21 C20 C19 118.0(4)
C42 C20 Cl10 106.7(4)
C21 C20 Cl10 107.9(3)
C19 C20 Cl10 111.1(3)
C45 C21 C22 123.4(5)
C45 C21 C20 122.3(4)
C22 C21 C20 113.6(4)
C5 C22 C21 102.9(4)
C5 C22 C23 102.4(4)
C21 C22 C23 117.5(4)
C5 C22 Cl11 112.6(3)
C21 C22 Cl11 110.2(4)
C23 C22 Cl11 110.7(3)
C24 C23 C22 109.8(4)
C24 C23 C7 111.5(4)
C22 C23 C7 104.7(4)
C24 C23 Cl12 105.1(3)
C22 C23 Cl12 114.8(4)
C7 C23 Cl12 111.1(3)
C25 C24 C23 123.7(4)
C25 C24 C46 112.4(4)
C23 C24 C46 123.8(5)
C24 C25 C26 123.4(4)
C24 C25 C48 114.2(4)
C26 C25 C48 122.1(5)
C27 C26 C25 123.7(5)
C27 C26 C8 114.0(4)
C25 C26 C8 121.8(5)
C26 C27 C50 123.3(5)
C26 C27 C28 111.0(4)
C50 C27 C28 125.7(5)
C27 C28 C29 111.2(5)
C27 C28 C9 102.0(4)
C29 C28 C9 117.4(4)
C27 C28 Cl1B 113.7(4)
C29 C28 Cl1B 98.5(4)
C9 C28 Cl1B 114.6(4)
C27 C28 Cl1A 106.2(4)
C29 C28 Cl1A 114.9(5)
C9 C28 Cl1A 103.7(4)
Cl1B C28 Cl1A 16.42(19)
C52 C29 C28 116.6(5)
C52 C29 C30 107.3(5)
C28 C29 C30 120.2(5)
C52 C29 Cl14 99.8(4)
C28 C29 Cl14 104.2(4)
C30 C29 Cl14 106.1(4)
C11 C30 C29 110.0(4)
C11 C30 C31 108.9(4)
C29 C30 C31 104.7(4)
C11 C30 Cl15 107.5(3)
C29 C30 Cl15 110.1(4)
C31 C30 Cl15 115.6(4)
C53 C31 C32 111.5(4)
C53 C31 C30 101.4(4)
C32 C31 C30 117.8(4)
C53 C31 Cl16 106.0(4)
C32 C31 Cl16 108.0(3)
C30 C31 Cl16 111.4(3)
C56 C32 C33 124.4(4)
C56 C32 C31 122.3(4)
C33 C32 C31 112.8(4)
C12 C33 C32 102.6(4)
C12 C33 C34 102.8(4)
C32 C33 C34 116.5(4)
C12 C33 Cl17 112.9(3)
C32 C33 Cl17 110.7(3)
C34 C33 Cl17 110.8(3)
C35 C34 C33 109.8(4)
C35 C34 C14 110.8(4)
C33 C34 C14 104.2(4)
C35 C34 Cl18 105.8(3)
C33 C34 Cl18 115.1(3)
C14 C34 Cl18 111.2(3)
C36 C35 C57 112.8(4)
C36 C35 C34 123.7(4)
C57 C35 C34 123.4(4)
C35 C36 C37 124.2(4)
C35 C36 C59 113.9(4)
C37 C36 C59 121.8(5)
C38 C37 C36 124.7(4)
C38 C37 C15 113.7(4)
C36 C37 C15 121.1(5)
C37 C38 C17 111.3(4)
C37 C38 C39 122.0(4)
C17 C38 C39 126.7(5)
C38 C39 C40 108.5(4)
C38 C39 C60 112.5(4)
C40 C39 C60 104.8(4)
C38 C39 Cl19 106.1(3)
C40 C39 Cl19 113.7(3)
C60 C39 Cl19 111.4(3)
C62 C40 C41 104.5(4)
C62 C40 C39 102.2(4)
C41 C40 C39 113.8(4)
C62 C40 Cl20 112.2(3)
C41 C40 Cl20 110.7(4)
C39 C40 Cl20 112.9(3)
C42 C41 C18 111.1(5)
C42 C41 C40 122.2(5)
C18 C41 C40 126.4(5)
C41 C42 C43 122.6(5)
C41 C42 C20 113.8(5)
C43 C42 C20 123.0(5)
C42 C43 C63 106.9(5)
C42 C43 C44 116.1(4)
C63 C43 C44 105.1(4)
C42 C43 Cl21 106.0(4)
C63 C43 Cl21 110.7(4)
C44 C43 Cl21 112.0(4)
C45 C44 C65 105.2(4)
C45 C44 C43 115.4(4)
C65 C44 C43 103.0(4)
C45 C44 Cl22 110.0(3)
C65 C44 Cl22 111.0(3)
C43 C44 Cl22 111.8(4)
C21 C45 C44 123.7(5)
C21 C45 C46 121.9(5)
C44 C45 C46 114.1(4)
C24 C46 C45 108.2(4)
C24 C46 C47 101.6(4)
C45 C46 C47 117.6(4)
C24 C46 Cl23 110.7(3)
C45 C46 Cl23 108.0(3)
C47 C46 Cl23 110.6(3)
C66 C47 C48 112.6(4)
C66 C47 C46 108.8(4)
C48 C47 C46 104.2(4)
C66 C47 Cl24 105.9(3)
C48 C47 Cl24 110.7(3)
C46 C47 Cl24 114.7(3)
C25 C48 C49 112.7(4)
C25 C48 C47 100.6(4)
C49 C48 C47 118.6(4)
C25 C48 Cl25 103.1(3)
C49 C48 Cl25 109.1(3)
C47 C48 Cl25 111.6(3)
C68 C49 C48 112.8(4)
C68 C49 C50 100.7(4)
C48 C49 C50 117.6(4)
C68 C49 Cl26 104.0(3)
C48 C49 Cl26 110.1(3)
C50 C49 Cl26 110.6(3)
C27 C50 C51 109.0(4)
C27 C50 C49 111.7(4)
C51 C50 C49 105.1(4)
C27 C50 Cl27 106.3(3)
C51 C50 Cl27 114.0(4)
C49 C50 Cl27 110.8(3)
C69 C51 C52 104.9(4)
C69 C51 C50 102.3(4)
C52 C51 C50 114.4(4)
C69 C51 Cl28 111.4(3)
C52 C51 Cl28 110.6(4)
C50 C51 Cl28 112.7(3)
C53 C52 C29 110.9(5)
C53 C52 C51 122.2(4)
C29 C52 C51 126.4(5)
C52 C53 C54 122.9(5)
C52 C53 C31 113.2(5)
C54 C53 C31 122.9(4)
C52 C53 Cl35 111.7(11)
C54 C53 Cl35 93.7(9)
C31 C53 Cl35 74.4(10)
C53 C54 C70 108.2(5)
C53 C54 C55 117.4(4)
C70 C54 C55 105.7(4)
C53 C54 Cl29 104.9(4)
C70 C54 Cl29 108.6(4)
C55 C54 Cl29 111.8(4)
C72 C55 C56 106.0(4)
C72 C55 C54 102.8(4)
C56 C55 C54 114.9(4)
C72 C55 Cl30 110.6(3)
C56 C55 Cl30 110.6(3)
C54 C55 Cl30 111.4(3)
C32 C56 C55 124.0(4)
C32 C56 C57 121.1(4)
C55 C56 C57 114.5(4)
C35 C57 C56 108.6(4)
C35 C57 C58 101.1(4)
C56 C57 C58 117.2(4)
C35 C57 Cl31 111.0(3)
C56 C57 Cl31 107.9(3)
C58 C57 Cl31 110.9(3)
C73 C58 C59 112.7(4)
C73 C58 C57 109.1(4)
C59 C58 C57 104.5(4)
C73 C58 Cl32 106.9(3)
C59 C58 Cl32 110.4(3)
C57 C58 Cl32 113.4(3)
C36 C59 C60 112.8(4)
C36 C59 C58 100.6(4)
C60 C59 C58 118.4(4)
C36 C59 Cl33 102.6(3)
C60 C59 Cl33 109.6(3)
C58 C59 Cl33 111.5(3)
C61 C60 C59 112.9(4)
C61 C60 C39 101.5(4)
C59 C60 C39 116.8(4)
C61 C60 Cl34 104.6(3)
C59 C60 Cl34 109.9(3)
C39 C60 Cl34 110.2(3)
C62 C61 C74 122.8(4)
C62 C61 C60 111.7(4)
C74 C61 C60 124.5(4)
C61 C62 C63 121.5(4)
C61 C62 C40 113.5(4)
C63 C62 C40 120.5(4)
C64 C63 C62 117.8(4)
C64 C63 C43 110.9(4)
C62 C63 C43 123.9(4)
C63 C64 C75 122.1(4)
C63 C64 C65 110.9(4)
C75 C64 C65 122.2(4)
C66 C65 C64 121.2(4)
C66 C65 C44 126.1(4)
C64 C65 C44 109.8(4)
C65 C66 C67 118.3(4)
C65 C66 C47 118.7(4)
C67 C66 C47 122.7(4)
C68 C67 C66 121.6(4)
C68 C67 C76 115.4(4)
C66 C67 C76 120.6(4)
C69 C68 C67 123.9(4)
C69 C68 C49 111.4(4)
C67 C68 C49 123.8(5)
C68 C69 C70 120.3(4)
C68 C69 C51 113.9(4)
C70 C69 C51 121.1(5)
C71 C70 C69 118.5(5)
C71 C70 C54 110.4(4)
C69 C70 C54 123.0(4)
C71 C70 Cl39 107.8(6)
C69 C70 Cl39 102.9(6)
C54 C70 Cl39 87.6(7)
C70 C71 C76 121.8(4)
C70 C71 C72 110.4(4)
C76 C71 C72 122.8(4)
C73 C72 C71 120.7(4)
C73 C72 C55 125.7(4)
C71 C72 C55 110.3(4)
C72 C73 C74 118.1(4)
C72 C73 C58 118.7(4)
C74 C73 C58 122.8(4)
C61 C74 C73 120.8(4)
C61 C74 C75 116.0(4)
C73 C74 C75 120.7(4)
C64 C75 C76 117.2(4)
C64 C75 C74 119.6(4)
C76 C75 C74 120.2(4)
C71 C76 C75 117.0(4)
C71 C76 C67 120.1(4)
C75 C76 C67 119.9(4)

loop_
_geom_bond_atom_site_label_1
_geom_bond_atom_site_label_2
_geom_bond_distance
Cl1 C7 1.801(5)
Cl2 C8 1.798(4)
Cl3 C9 1.781(5)
Cl4 C14 1.803(4)
Cl5 C15 1.795(4)
Cl6 C16 1.784(5)
Cl7 C17 1.849(6)
Cl8 C18 1.902(7)
Cl9 C19 1.790(5)
Cl10 C20 1.818(5)
Cl11 C22 1.795(5)
Cl12 C23 1.796(5)
Cl1A Cl1B 0.530(6)
Cl1A C28 1.871(9)
Cl1B C28 1.832(9)
Cl1B Cl14 2.260(7)
Cl14 C29 1.910(7)
Cl15 C30 1.789(5)
Cl16 Cl35 1.46(4)
Cl16 C31 1.826(6)
Cl17 C33 1.793(5)
Cl18 C34 1.794(5)
Cl19 C39 1.785(4)
Cl20 C40 1.789(5)
Cl21 C43 1.847(6)
Cl22 C44 1.798(5)
Cl23 C46 1.812(5)
Cl24 C47 1.787(5)
Cl25 C48 1.803(5)
Cl26 C49 1.806(4)
Cl27 C50 1.786(5)
Cl28 C51 1.794(5)
Cl29 Cl36 1.576(12)
Cl29 C54 1.868(6)
Cl29 Cl39 2.10(2)
Cl29 Cl35 2.37(3)
Cl30 C55 1.805(5)
Cl31 C57 1.815(5)
Cl32 C58 1.791(4)
Cl33 C59 1.801(4)
Cl34 C60 1.812(5)
Cl35 C53 2.26(3)
Cl36 Cl37 1.937(17)
Cl38 Cl41 0.92(3)
Cl38 Cl40 1.38(3)
Cl39 C70 2.098(18)
Cl40 Cl41 1.91(4)
C1 C6 1.399(6)
C1 C10 1.418(7)
C1 C2 1.425(6)
C2 C13 1.402(7)
C2 C3 1.430(7)
C3 C4 1.377(7)
C3 C16 1.524(6)
C4 C5 1.414(6)
C4 C19 1.501(7)
C5 C6 1.363(7)
C5 C22 1.516(7)
C6 C7 1.481(6)
C7 C8 1.549(7)
C7 C23 1.591(7)
C8 C26 1.482(6)
C8 C9 1.580(7)
C9 C10 1.526(6)
C9 C28 1.594(7)
C10 C11 1.387(7)
C11 C12 1.412(6)
C11 C30 1.503(7)
C12 C13 1.360(7)
C12 C33 1.506(6)
C13 C14 1.472(6)
C14 C15 1.546(7)
C14 C34 1.594(7)
C15 C37 1.494(6)
C15 C16 1.585(7)
C16 C17 1.586(7)
C17 C38 1.492(7)
C17 C18 1.513(8)
C18 C41 1.440(8)
C18 C19 1.550(7)
C19 C20 1.615(7)
C20 C42 1.493(7)
C20 C21 1.535(7)
C21 C45 1.348(7)
C21 C22 1.531(7)
C22 C23 1.586(7)
C23 C24 1.490(6)
C24 C25 1.329(7)
C24 C46 1.491(7)
C25 C26 1.409(7)
C25 C48 1.489(6)
C26 C27 1.348(8)
C27 C50 1.495(7)
C27 C28 1.499(7)
C28 C29 1.516(8)
C29 C52 1.430(8)
C29 C30 1.544(7)
C30 C31 1.602(7)
C31 C53 1.500(7)
C31 C32 1.547(7)
C32 C56 1.340(7)
C32 C33 1.536(7)
C33 C34 1.584(7)
C34 C35 1.487(6)
C35 C36 1.333(7)
C35 C57 1.486(7)
C36 C37 1.399(7)
C36 C59 1.483(6)
C37 C38 1.344(7)
C38 C39 1.498(6)
C39 C40 1.593(7)
C39 C60 1.613(7)
C40 C62 1.498(6)
C40 C41 1.516(7)
C41 C42 1.391(7)
C42 C43 1.453(8)
C43 C63 1.488(7)
C43 C44 1.576(7)
C44 C45 1.519(7)
C44 C65 1.522(7)
C45 C46 1.544(7)
C46 C47 1.625(7)
C47 C66 1.506(6)
C47 C48 1.574(7)
C48 C49 1.557(7)
C49 C68 1.496(6)
C49 C50 1.620(7)
C50 C51 1.587(7)
C51 C69 1.491(7)
C51 C52 1.509(7)
C52 C53 1.390(7)
C53 C54 1.441(7)
C54 C70 1.483(7)
C54 C55 1.571(7)
C55 C72 1.505(7)
C55 C56 1.516(6)
C56 C57 1.532(7)
C57 C58 1.627(7)
C58 C73 1.507(6)
C58 C59 1.568(6)
C59 C60 1.562(7)
C60 C61 1.484(6)
C61 C62 1.367(7)
C61 C74 1.404(6)
C62 C63 1.389(6)
C63 C64 1.388(7)
C64 C75 1.400(7)
C64 C65 1.415(6)
C65 C66 1.370(7)
C66 C67 1.422(7)
C67 C68 1.405(7)
C67 C76 1.444(6)
C68 C69 1.363(7)
C69 C70 1.398(7)
C70 C71 1.388(7)
C71 C76 1.398(7)
C71 C72 1.426(6)
C72 C73 1.375(6)
C73 C74 1.432(7)
C74 C75 1.446(6)
C75 C76 1.411(6)
